data_4322759
loop_
_publ_author_name
'Michael Ruf'
'Andrew M. Lawrence'
'Bruce C. Noll'
'Cortlandt G. Pierpont'

_publ_section_title
;
 Silicon and Zinc Coordination to Peripheral Catechol Sites of
 (2,3,9,10,16,17,23,24-Octahydroxyphthalocyaninato)nickel(II).
 Phthalocyanine Coordination Chemistry at the Edge
;
_journal_name_full 'Inorganic Chemistry'
_journal_page_first 1992
_journal_page_last 1999
_journal_paper_doi 10.1021/ic980036g
_journal_volume 37
_journal_year 1998
_chemical_compound_source Dichloromethane/Acetonitrile
_chemical_formula_sum 'C199 H213.5 B4 Cl4 N36.5 Ni O8 Zn4'
_chemical_formula_weight 3749.79
_chemical_name_systematic
;
 Tetrakis[hydrotris(3-cumenyl-5-methyl-pyrazol-1-yl)borato-zink(II)-
 2,9,16,23-tetraoxo-3,10,17,24-tetrahydroxo-phtaloocyaninatonickel(II)
;
_space_group_IT_number 2
_symmetry_cell_setting triclinic
_symmetry_space_group_name_Hall '-P 1'
_symmetry_space_group_name_H-M 'P -1'
_atom_sites_solution_hydrogens geom
_atom_sites_solution_primary direct
_atom_sites_solution_secondary difmap
_audit_creation_method SHELXL
_cell_angle_alpha 108.238(9)
_cell_angle_beta 116.276(8)
_cell_angle_gamma 95.711(8)
_cell_formula_units_Z 1
_cell_length_a 18.099(3)
_cell_length_b 18.415(4)
_cell_length_c 18.466(3)
_cell_measurement_reflns_used 8192
_cell_measurement_temperature 161(2)
_cell_measurement_theta_max 28.35
_cell_measurement_theta_min 0
_cell_volume 5032.5(17)
_computing_cell_refinement 'Siemens SAINT'
_computing_data_collection 'Siemens XSCANS'
_computing_data_reduction 'Siemens SAINT'
_computing_molecular_graphics 'Siemens SHELXTL'
_computing_publication_material 'Siemens SHELXTL'
_computing_structure_refinement 'Siemens SHELXTL'
_computing_structure_solution 'Siemens SHELXTL'
_diffrn_ambient_temperature 161(2)
_diffrn_measurement_device 'Siemens SMART CCD'
_diffrn_measurement_method '\w scans'
_diffrn_radiation_monochromator graphite
_diffrn_radiation_source 'sealed tube'
_diffrn_radiation_type MoK\a
_diffrn_radiation_wavelength 0.71073
_diffrn_reflns_av_R_equivalents 0.0884
_diffrn_reflns_av_sigmaI/netI 0.1195
_diffrn_reflns_limit_h_max 24
_diffrn_reflns_limit_h_min -24
_diffrn_reflns_limit_k_max 24
_diffrn_reflns_limit_k_min -24
_diffrn_reflns_limit_l_max 23
_diffrn_reflns_limit_l_min -24
_diffrn_reflns_number 35685
_diffrn_reflns_theta_max 23.00
_diffrn_reflns_theta_min 1.21
_exptl_absorpt_coefficient_mu 0.679
_exptl_absorpt_correction_T_max 0.94
_exptl_absorpt_correction_T_min 0.59
_exptl_absorpt_correction_type psi-scan
_exptl_crystal_colour green
_exptl_crystal_density_diffrn 1.237
_exptl_crystal_description Plate
_exptl_crystal_F_000 1963
_exptl_crystal_size_max 0.7
_exptl_crystal_size_mid 0.2
_exptl_crystal_size_min 0.1
_refine_diff_density_max 1.394
_refine_diff_density_min -1.013
_refine_diff_density_rms 0.141
_refine_ls_extinction_method none
_refine_ls_goodness_of_fit_all 1.035
_refine_ls_goodness_of_fit_obs 1.205
_refine_ls_hydrogen_treatment refall
_refine_ls_matrix_type full
_refine_ls_number_parameters 1309
_refine_ls_number_reflns 13881
_refine_ls_number_restraints 197
_refine_ls_restrained_S_all 1.079
_refine_ls_restrained_S_obs 1.202
_refine_ls_R_factor_all 0.1825
_refine_ls_R_factor_obs 0.1110
_refine_ls_shift/esd_max 0.740
_refine_ls_shift/esd_mean 0.029
_refine_ls_structure_factor_coef Fsqd
_refine_ls_weighting_details 'calc w=1/[\s^2^(Fo^2^)+(0.2210P)^2^+1.2430P] where P=(Fo^2^+2Fc^2^)/3'
_refine_ls_weighting_scheme calc
_refine_ls_wR_factor_all 0.3601
_refine_ls_wR_factor_obs 0.2936
_reflns_number_observed 7612
_reflns_number_total 13924
_reflns_observed_criterion >2sigma(I)
_cod_data_source_file ic980036g_5.cif
_cod_data_source_block ruf004
_cod_original_cell_volume 5032.3(16)
_cod_original_sg_symbol_H-M 'P -1 '
_cod_database_code 4322759

loop_
_symmetry_equiv_pos_as_xyz
'x, y, z'
'-x, -y, -z'

loop_
_atom_site_aniso_label
_atom_site_aniso_U_11
_atom_site_aniso_U_22
_atom_site_aniso_U_33
_atom_site_aniso_U_23
_atom_site_aniso_U_13
_atom_site_aniso_U_12
Ni 0.0399(10) 0.0578(10) 0.0333(9) 0.0300(8) 0.0296(8) 0.0309(8)
N1 0.044(5) 0.064(5) 0.033(4) 0.031(4) 0.026(4) 0.034(4)
N2 0.048(4) 0.055(4) 0.035(4) 0.032(4) 0.035(4) 0.036(4)
N3 0.043(4) 0.061(5) 0.041(4) 0.034(4) 0.034(4) 0.030(4)
N4 0.058(5) 0.067(5) 0.058(5) 0.042(4) 0.048(5) 0.040(4)
C1 0.055(6) 0.062(6) 0.042(5) 0.036(5) 0.036(5) 0.037(5)
C2 0.055(6) 0.064(6) 0.048(6) 0.038(5) 0.041(5) 0.039(5)
C3 0.070(7) 0.098(8) 0.053(6) 0.056(6) 0.049(6) 0.062(6)
C4 0.062(7) 0.090(8) 0.053(6) 0.056(6) 0.043(6) 0.047(6)
C5 0.049(6) 0.074(7) 0.058(6) 0.047(6) 0.034(5) 0.047(5)
C6 0.054(6) 0.069(6) 0.039(5) 0.030(5) 0.035(5) 0.039(5)
C7 0.048(6) 0.067(6) 0.041(5) 0.035(5) 0.036(5) 0.037(5)
C8 0.038(5) 0.042(5) 0.040(5) 0.022(4) 0.028(4) 0.026(4)
C9 0.044(5) 0.049(6) 0.037(5) 0.021(5) 0.027(5) 0.021(5)
C10 0.058(6) 0.051(5) 0.030(5) 0.026(4) 0.032(5) 0.032(5)
C11 0.045(6) 0.059(6) 0.041(5) 0.028(5) 0.031(5) 0.022(5)
C12 0.062(7) 0.053(6) 0.040(6) 0.015(5) 0.038(5) 0.024(5)
C13 0.093(8) 0.078(7) 0.061(7) 0.047(6) 0.067(7) 0.044(6)
C14 0.096(8) 0.072(7) 0.068(7) 0.051(6) 0.070(7) 0.059(6)
C15 0.057(6) 0.060(6) 0.046(6) 0.028(5) 0.045(5) 0.029(5)
C16 0.064(7) 0.055(6) 0.059(6) 0.040(5) 0.048(6) 0.043(5)
Zn1 0.0610(9) 0.0851(10) 0.0754(10) 0.0596(8) 0.0312(7) 0.0422(7)
O1 0.083(5) 0.098(5) 0.075(5) 0.069(5) 0.056(4) 0.061(4)
O2 0.068(5) 0.102(5) 0.069(5) 0.063(4) 0.049(4) 0.063(4)
N101 0.053(6) 0.095(8) 0.114(9) 0.077(7) 0.018(6) 0.032(6)
N102 0.079(7) 0.091(8) 0.069(7) 0.058(6) 0.002(6) 0.028(6)
N103 0.054(6) 0.107(8) 0.118(9) 0.089(8) 0.049(7) 0.050(6)
N104 0.057(7) 0.102(8) 0.150(11) 0.099(8) 0.017(7) 0.035(6)
N105 0.055(6) 0.092(8) 0.121(10) 0.071(7) 0.048(7) 0.044(6)
N106 0.072(8) 0.083(7) 0.087(8) 0.057(7) 0.009(7) 0.009(6)
B1 0.053(10) 0.086(11) 0.134(16) 0.076(12) -0.005(11) 0.018(9)
C101 0.062(10) 0.113(13) 0.333(30) 0.150(17) 0.047(14) 0.050(9)
C102 0.035(8) 0.118(13) 0.301(27) 0.125(16) 0.012(12) 0.019(8)
C103 0.065(8) 0.085(9) 0.120(11) 0.072(9) 0.033(8) 0.038(7)
C104 0.046(10) 0.197(20) 0.734(67) 0.324(34) 0.086(21) 0.074(12)
C105 0.067(8) 0.081(8) 0.089(9) 0.052(8) 0.027(7) 0.032(7)
C106 0.097(11) 0.119(12) 0.239(21) 0.129(14) 0.120(14) 0.077(10)
C107 0.088(11) 0.134(13) 0.172(16) 0.101(12) 0.079(12) 0.054(10)
C108 0.081(9) 0.092(9) 0.112(11) 0.068(9) 0.057(9) 0.044(7)
C109 0.080(9) 0.086(9) 0.071(8) 0.045(7) 0.038(7) 0.039(7)
C110 0.078(9) 0.108(10) 0.085(9) 0.071(8) 0.042(8) 0.041(8)
C111 0.095(11) 0.102(10) 0.113(12) 0.073(10) 0.066(10) 0.047(8)
C112 0.193(20) 0.101(12) 0.101(13) 0.054(11) 0.047(13) 0.034(12)
C113 0.122(13) 0.094(10) 0.127(12) 0.062(9) 0.090(11) 0.056(9)
C114 0.117(14) 0.090(11) 0.071(10) 0.064(9) 0.011(9) 0.008(9)
C115 0.161(18) 0.080(10) 0.049(8) 0.040(8) 0.003(10) -0.034(11)
C116 0.115(12) 0.079(9) 0.056(8) 0.051(7) 0.032(8) -0.006(8)
C117 0.163(16) 0.081(10) 0.115(12) 0.074(10) -0.032(12) 0.003(10)
C118 0.095(11) 0.090(10) 0.077(10) 0.043(8) 0.044(9) 0.000(8)
C119 0.214(25) 0.167(18) 0.071(11) 0.067(12) 0.073(15) 0.015(16)
C120 0.264(39) 0.229(28) 0.127(22) 0.022(20) 0.151(27) 0.058(26)
C121 0.161(20) 0.139(16) 0.095(15) 0.031(13) 0.073(16) 0.014(13)
C122 0.121(15) 0.191(18) 0.130(15) 0.102(14) 0.085(13) 0.061(13)
C123 0.100(12) 0.161(14) 0.074(10) 0.077(10) 0.038(9) 0.015(10)
C124 0.217(35) 0.195(29) 0.311(41) -0.033(27) 0.188(34) 0.052(25)
C125 0.245(36) 0.231(32) 0.305(41) 0.008(30) 0.129(32) 0.120(29)
C126 0.176(40) 0.580(102) 1.155(204) 0.555(123) 0.314(76) 0.193(53)
C127 0.062(9) 0.115(12) 0.147(15) 0.070(12) 0.059(10) 0.057(9)
C128 0.083(11) 0.096(10) 0.125(13) 0.037(9) 0.063(10) 0.041(9)
C129 0.056(8) 0.099(9) 0.093(10) 0.058(8) 0.046(8) 0.047(7)
C130 0.122(14) 0.161(16) 0.266(25) 0.134(17) 0.136(16) 0.107(13)
C131 0.065(8) 0.101(9) 0.072(8) 0.049(7) 0.047(7) 0.028(7)
C132 0.071(9) 0.175(15) 0.079(10) 0.071(10) 0.039(8) 0.046(10)
C133 0.094(11) 0.145(13) 0.108(12) 0.064(11) 0.078(10) 0.054(10)
C134 0.076(9) 0.102(9) 0.048(7) 0.049(7) 0.021(7) 0.024(7)
C135 0.055(8) 0.121(11) 0.088(10) 0.058(9) 0.037(7) 0.038(7)
C136 0.063(8) 0.101(9) 0.067(8) 0.056(7) 0.032(7) 0.044(7)
C137 0.096(11) 0.116(12) 0.100(11) 0.074(10) 0.044(9) 0.040(9)
C138 0.109(13) 0.116(13) 0.101(12) 0.058(10) 0.008(10) 0.029(10)
C139 0.056(8) 0.131(12) 0.098(10) 0.064(9) 0.029(8) 0.035(8)
Zn2 0.0535(8) 0.0740(8) 0.0511(8) 0.0303(6) 0.0423(6) 0.0332(6)
O3 0.069(5) 0.067(4) 0.056(4) 0.031(4) 0.052(4) 0.028(4)
O4 0.147(8) 0.115(7) 0.084(6) 0.080(6) 0.098(6) 0.090(7)
N201 0.056(6) 0.082(6) 0.045(5) 0.026(5) 0.038(5) 0.042(5)
N202 0.062(6) 0.073(6) 0.078(7) 0.034(5) 0.050(5) 0.024(5)
N203 0.052(5) 0.083(6) 0.055(6) 0.029(5) 0.035(5) 0.025(5)
N204 0.055(6) 0.068(6) 0.056(6) 0.022(5) 0.033(5) 0.028(5)
N205 0.055(6) 0.097(7) 0.070(6) 0.035(5) 0.048(5) 0.043(5)
N206 0.068(6) 0.080(7) 0.075(7) 0.034(6) 0.048(6) 0.039(5)
B2 0.070(9) 0.099(11) 0.087(11) 0.051(9) 0.059(9) 0.054(8)
C201 0.065(8) 0.072(8) 0.052(7) 0.028(6) 0.036(6) 0.036(6)
C202 0.074(8) 0.071(8) 0.059(7) 0.040(6) 0.036(6) 0.021(6)
C203 0.042(6) 0.067(7) 0.039(6) 0.027(5) 0.025(5) 0.022(5)
C204 0.099(10) 0.071(8) 0.087(9) 0.040(7) 0.058(8) 0.051(7)
C205 0.052(6) 0.072(7) 0.033(6) 0.024(5) 0.024(5) 0.024(5)
C206 0.060(7) 0.075(7) 0.063(7) 0.042(6) 0.044(6) 0.029(6)
C207 0.050(7) 0.087(9) 0.067(8) 0.030(7) 0.037(6) 0.015(6)
C208 0.053(7) 0.077(8) 0.082(8) 0.028(7) 0.050(7) 0.027(6)
C209 0.065(8) 0.066(7) 0.083(8) 0.032(6) 0.050(7) 0.028(6)
C210 0.056(7) 0.070(7) 0.067(7) 0.031(6) 0.044(6) 0.024(6)
C211 0.065(9) 0.093(10) 0.129(13) 0.031(9) 0.064(9) 0.042(7)
C212 0.159(20) 0.353(35) 0.131(18) -0.023(20) 0.004(16) 0.200(24)
C213 0.111(13) 0.129(14) 0.188(19) 0.022(13) 0.112(14) 0.052(11)
C214 0.049(7) 0.101(9) 0.050(7) 0.011(7) 0.037(6) 0.031(6)
C215 0.056(7) 0.120(10) 0.072(8) 0.040(8) 0.048(7) 0.041(7)
C216 0.058(7) 0.071(7) 0.054(7) 0.016(6) 0.044(6) 0.021(6)
C217 0.089(10) 0.157(13) 0.086(10) 0.042(9) 0.062(9) 0.075(10)
C218 0.063(8) 0.070(8) 0.065(8) 0.014(6) 0.056(7) 0.011(6)
C219 0.096(15) 0.087(14) 0.028(10) 0.031(10) 0.033(10) 0.022(11)
C220 0.122(21) 0.155(24) 0.069(15) 0.062(17) 0.069(15) 0.044(18)
C221 0.136(15) 0.117(13) 0.101(12) 0.068(10) 0.095(12) 0.032(11)
C222 0.076(14) 0.094(15) 0.088(16) 0.024(12) 0.064(13) 0.003(12)
C223 0.059(12) 0.089(15) 0.113(17) 0.074(14) 0.056(12) 0.041(11)
C19A 0.094(25) 0.059(19) 0.053(19) 0.025(15) 0.049(18) 0.015(17)
C20A 0.124(32) 0.132(32) 0.063(22) 0.051(22) 0.080(23) 0.088(28)
C22A 0.092(28) 0.098(26) 0.064(22) 0.045(20) 0.065(21) 0.014(21)
C23A 0.125(28) 0.065(20) 0.080(22) 0.050(18) 0.098(22) 0.055(20)
C224 0.267(27) 0.114(13) 0.115(14) 0.087(12) 0.112(17) 0.081(15)
C225 0.200(24) 0.209(24) 0.237(29) 0.176(23) 0.127(21) 0.123(20)
C226 0.200(24) 0.209(24) 0.237(29) 0.176(23) 0.127(21) 0.123(20)
C25A 0.200(24) 0.209(24) 0.237(29) 0.176(23) 0.127(21) 0.123(20)
C26A 0.200(24) 0.209(24) 0.237(29) 0.176(23) 0.127(21) 0.123(20)
C227 0.058(8) 0.125(11) 0.074(9) 0.060(9) 0.044(7) 0.052(8)
C228 0.054(8) 0.141(12) 0.074(9) 0.061(9) 0.037(7) 0.042(8)
C229 0.041(6) 0.096(9) 0.057(8) 0.027(7) 0.032(6) 0.020(6)
C230 0.095(11) 0.137(13) 0.121(12) 0.080(11) 0.051(10) 0.081(10)
C231 0.042(6) 0.114(10) 0.048(7) 0.034(7) 0.034(6) 0.027(6)
C232 0.068(8) 0.166(13) 0.051(7) 0.046(8) 0.041(7) 0.049(9)
C233 0.089(11) 0.160(16) 0.082(11) 0.026(11) 0.067(9) 0.060(11)
C234 0.038(7) 0.103(11) 0.077(10) -0.014(8) 0.029(7) 0.012(7)
C235 0.039(6) 0.110(10) 0.072(8) 0.008(7) 0.037(6) 0.021(6)
C236 0.060(8) 0.094(9) 0.068(8) 0.003(7) 0.047(7) 0.013(7)
C237 0.046(8) 0.153(14) 0.078(10) -0.016(10) 0.030(8) 0.027(9)
C238 0.108(12) 0.129(12) 0.068(10) 0.009(9) 0.047(9) -0.017(10)
C239 0.362(43) 0.163(21) 0.156(22) -0.048(17) -0.098(25) 0.184(27)
N5 0.112(14) 0.117(13) 0.146(16) 0.057(12) 0.090(13) 0.050(11)
C17 0.082(12) 0.116(14) 0.092(13) 0.029(10) 0.043(10) 0.021(10)
C18 0.076(14) 0.135(17) 0.143(19) 0.000(15) 0.037(14) 0.013(13)
N6 0.178(18) 0.147(14) 0.107(13) 0.048(12) 0.109(14) 0.066(13)
C19 0.166(18) 0.174(18) 0.170(18) 0.048(14) 0.123(16) 0.038(13)
C20 0.069(11) 0.284(24) 0.023(8) 0.062(12) -0.003(8) -0.075(13)
N7 0.160(37) 0.138(33) 0.114(32) 0.019(24) 0.100(29) 0.014(26)
C21 0.161(37) 0.167(37) 0.175(37) 0.077(23) 0.096(24) 0.035(20)
C22 0.141(41) 0.187(46) 0.185(45) 0.063(33) 0.125(36) -0.014(28)
N8 0.075(18) 0.193(29) 0.135(26) 0.103(23) 0.048(17) 0.016(18)
C23 0.227(23) 0.193(21) 0.220(23) 0.089(17) 0.115(18) 0.054(17)
C24 0.109(32) 0.185(36) 0.206(39) 0.070(30) 0.060(27) 0.030(25)
C25 0.252(59) 0.261(59) 0.257(59) 0.107(30) 0.136(34) 0.045(25)
Cl1 0.256(28) 0.478(40) 0.215(25) 0.058(22) 0.213(24) 0.017(24)
Cl2 0.177(21) 0.306(27) 0.188(21) 0.161(20) 0.097(17) 0.047(18)
C26 0.102(24) 0.069(21) 0.089(24) 0.024(17) 0.035(17) 0.040(18)
Cl3 0.158(25) 0.165(23) 0.132(20) 0.086(19) 0.084(18) 0.010(18)
Cl4 0.111(13) 0.112(12) 0.270(24) 0.093(14) 0.118(15) 0.060(10)
Cl5 0.058(10) 0.097(11) 0.192(20) -0.016(12) 0.054(13) 0.012(8)
Cl6 0.256(32) 0.233(28) 0.163(22) 0.097(20) 0.134(23) 0.040(23)
C27 0.114(28) 0.128(29) 0.098(27) 0.033(19) 0.068(21) 0.022(19)
Cl7 0.096(14) 0.183(23) 0.058(11) 0.013(14) 0.034(10) -0.029(16)
Cl8 0.526(58) 0.477(51) 0.423(50) 0.327(42) 0.179(34) 0.108(35)

loop_
_atom_site_label
_atom_site_type_symbol
_atom_site_fract_x
_atom_site_fract_y
_atom_site_fract_z
_atom_site_U_iso_or_equiv
_atom_site_thermal_displace_type
_atom_site_occupancy
_atom_site_calc_flag
_atom_site_refinement_flags
_atom_site_disorder_group
Ni Ni 0.5000 0.5000 0.5000 0.0342(4) Uani 1 d S .
N1 N 0.5604(4) 0.4354(4) 0.5524(4) 0.039(2) Uani 1 d . .
N2 N 0.5492(4) 0.4835(4) 0.4272(4) 0.034(2) Uani 1 d . .
N3 N 0.6373(4) 0.3977(4) 0.4721(5) 0.038(2) Uani 1 d . .
N4 N 0.4861(5) 0.5608(5) 0.3419(5) 0.047(2) Uani 1 d . .
C1 C 0.5571(6) 0.4147(5) 0.6168(6) 0.042(2) Uani 1 d . .
C2 C 0.6099(6) 0.3615(5) 0.6374(6) 0.043(2) Uani 1 d . .
C3 C 0.6262(7) 0.3258(6) 0.6968(6) 0.055(3) Uani 1 d . .
H3B H 0.6025(7) 0.3357(6) 0.7345(6) 0.067 Uiso 1 calc R .
C4 C 0.6788(6) 0.2748(6) 0.6994(6) 0.052(3) Uani 1 d . .
C5 C 0.7207(6) 0.2693(6) 0.6484(6) 0.049(3) Uani 1 d . .
C6 C 0.7066(6) 0.3078(5) 0.5916(6) 0.045(2) Uani 1 d . .
H6A H 0.7351(6) 0.3033(5) 0.5586(6) 0.054 Uiso 1 calc R .
C7 C 0.6487(6) 0.3533(5) 0.5853(6) 0.041(2) Uani 1 d . .
C8 C 0.6160(5) 0.3975(5) 0.5325(6) 0.034(2) Uani 1 d . .
C9 C 0.6037(6) 0.4370(5) 0.4239(6) 0.039(2) Uani 1 d . .
C10 C 0.6234(6) 0.4367(5) 0.3536(5) 0.038(2) Uani 1 d . .
C11 C 0.6714(6) 0.3975(5) 0.3232(6) 0.041(2) Uani 1 d . .
H11A H 0.7001(6) 0.3639(5) 0.3487(6) 0.049 Uiso 1 calc R .
C12 C 0.6772(6) 0.4077(5) 0.2552(6) 0.047(2) Uani 1 d . .
C13 C 0.6345(7) 0.4594(6) 0.2208(7) 0.058(3) Uani 1 d . .
C14 C 0.5841(7) 0.4987(6) 0.2484(7) 0.057(3) Uani 1 d . .
H14A H 0.5545(7) 0.5315(6) 0.2223(7) 0.069 Uiso 1 calc R .
C15 C 0.5807(6) 0.4858(5) 0.3184(6) 0.043(2) Uani 1 d . .
C16 C 0.5336(6) 0.5137(5) 0.3629(6) 0.045(2) Uani 1 d . .
Zn1 Zn 0.76241(8) 0.16390(8) 0.75137(9) 0.0656(5) Uani 1 d . .
O1 O 0.6954(5) 0.2369(4) 0.7524(5) 0.066(2) Uani 1 d . .
O2 O 0.7724(4) 0.2208(4) 0.6572(5) 0.062(2) Uani 1 d . .
H2 H 0.7849(4) 0.2112(4) 0.6171(5) 0.093 Uiso 1 calc R .
N101 N 0.8923(6) 0.1930(6) 0.8207(7) 0.086(3) Uani 1 d . .
N102 N 0.7500(7) 0.1001(6) 0.8292(7) 0.087(3) Uani 1 d . .
N103 N 0.7488(6) 0.0580(6) 0.6618(8) 0.076(3) Uani 1 d . .
N104 N 0.9233(7) 0.1306(6) 0.8281(8) 0.104(4) Uani 1 d . .
N105 N 0.8035(6) 0.0177(7) 0.6958(8) 0.078(3) Uani 1 d . .
N106 N 0.8078(8) 0.0561(6) 0.8415(7) 0.088(3) Uani 1 d . .
B1 B 0.8610(10) 0.0499(10) 0.7987(14) 0.104(7) Uani 1 d . .
H10H H 0.8953(10) 0.0121(10) 0.8135(14) 0.124 Uiso 1 calc R .
C101 C 1.0072(10) 0.1533(10) 0.8567(17) 0.172(11) Uani 1 d . .
C102 C 1.0290(8) 0.2295(10) 0.8666(16) 0.170(11) Uani 1 d . .
H10A H 1.0844(8) 0.2606(10) 0.8856(16) 0.204 Uiso 1 calc R .
C103 C 0.9553(8) 0.2529(8) 0.8437(10) 0.085(4) Uani 1 d . .
C104 C 1.0635(10) 0.0936(13) 0.8670(25) 0.330(25) Uani 1 d . .
H10B H 1.0289(10) 0.0425(13) 0.8554(25) 0.495 Uiso 1 calc R .
H10C H 1.1126(10) 0.1155(13) 0.9272(25) 0.495 Uiso 1 calc R .
H10D H 1.0842(10) 0.0855(13) 0.8250(25) 0.495 Uiso 1 calc R .
C105 C 0.9417(8) 0.3304(7) 0.8386(9) 0.078(4) Uani 1 d . .
C106 C 0.9794(9) 0.3706(9) 0.8088(13) 0.117(6) Uani 1 d . .
H10E H 1.0161(9) 0.3493(9) 0.7892(13) 0.140 Uiso 1 calc R .
C107 C 0.9655(10) 0.4439(9) 0.8063(12) 0.113(5) Uani 1 d . .
H10F H 0.9953(10) 0.4719(9) 0.7874(12) 0.135 Uiso 1 calc R .
C108 C 0.9103(9) 0.4769(8) 0.8303(9) 0.082(4) Uani 1 d . .
C109 C 0.8740(8) 0.4350(7) 0.8643(8) 0.074(3) Uani 1 d . .
H10G H 0.8391(8) 0.4571(7) 0.8861(8) 0.088 Uiso 1 calc R .
C110 C 0.8870(8) 0.3644(8) 0.8671(8) 0.080(4) Uani 1 d . .
H11B H 0.8592(8) 0.3373(8) 0.8883(8) 0.096 Uiso 1 calc R .
C111 C 0.8967(9) 0.5537(8) 0.8260(10) 0.088(4) Uani 1 d . .
H11C H 0.9336(9) 0.5727(8) 0.8046(10) 0.105 Uiso 1 calc R .
C112 C 0.9220(13) 0.6179(9) 0.9140(11) 0.140(7) Uani 1 d . .
H11D H 0.9115(13) 0.6670(9) 0.9065(11) 0.210 Uiso 1 calc R .
H11E H 0.9831(13) 0.6279(9) 0.9550(11) 0.210 Uiso 1 calc R .
H11F H 0.8879(13) 0.6006(9) 0.9376(11) 0.210 Uiso 1 calc R .
C113 C 0.8026(10) 0.5430(8) 0.7585(10) 0.096(4) Uani 1 d . .
H11G H 0.7954(10) 0.5946(8) 0.7568(10) 0.144 Uiso 1 calc R .
H11H H 0.7643(10) 0.5218(8) 0.7760(10) 0.144 Uiso 1 calc R .
H11I H 0.7885(10) 0.5057(8) 0.7000(10) 0.144 Uiso 1 calc R .
C114 C 0.8040(12) 0.0180(9) 0.8890(10) 0.101(6) Uani 1 d . .
C115 C 0.7420(13) 0.0369(9) 0.9108(9) 0.119(7) Uani 1 d . .
H11J H 0.7262(13) 0.0187(9) 0.9461(9) 0.143 Uiso 1 calc R .
C116 C 0.7061(10) 0.0900(7) 0.8692(8) 0.084(4) Uani 1 d . .
C117 C 0.8570(11) -0.0385(8) 0.9142(11) 0.155(9) Uani 1 d . .
H11K H 0.8960(11) -0.0409(8) 0.8904(11) 0.233 Uiso 1 calc R .
H11L H 0.8186(11) -0.0919(8) 0.8899(11) 0.233 Uiso 1 calc R .
H11M H 0.8906(11) -0.0192(8) 0.9785(11) 0.233 Uiso 1 calc R .
C118 C 0.6354(10) 0.1231(8) 0.8649(9) 0.087(4) Uani 1 d . .
C119 C 0.6187(17) 0.1347(12) 0.9313(11) 0.148(8) Uani 1 d . .
H11N H 0.6526(17) 0.1244(12) 0.9815(11) 0.178 Uiso 1 calc R .
C120 C 0.5443(24) 0.1646(17) 0.9194(19) 0.199(14) Uani 1 d . .
H12A H 0.5274(24) 0.1711(17) 0.9624(19) 0.239 Uiso 1 calc R .
C121 C 0.5005(16) 0.1826(12) 0.8545(16) 0.135(7) Uani 1 d . .
C122 C 0.5185(12) 0.1714(12) 0.7929(13) 0.126(6) Uani 1 d . .
H12B H 0.4852(12) 0.1849(12) 0.7451(13) 0.151 Uiso 1 calc R .
C123 C 0.5888(10) 0.1385(10) 0.7943(9) 0.107(5) Uani 1 d . .
H12C H 0.6010(10) 0.1285(10) 0.7476(9) 0.129 Uiso 1 calc R .
C124 C 0.4193(23) 0.2147(20) 0.8489(26) 0.255(20) Uani 1 d . .
H12K H 0.4039(23) 0.2149(20) 0.7899(26) 0.306 Uiso 1 calc R .
C125 C 0.4479(22) 0.3023(19) 0.8895(24) 0.287(20) Uani 1 d . .
H12D H 0.5094(22) 0.3205(19) 0.9108(24) 0.431 Uiso 1 calc R .
H12E H 0.4376(22) 0.3215(19) 0.9391(24) 0.431 Uiso 1 calc R .
H12F H 0.4159(22) 0.3231(19) 0.8458(24) 0.431 Uiso 1 calc R .
C126 C 0.3584(27) 0.1666(36) 0.8187(57) 0.580(73) Uani 1 d . .
H12G H 0.3677(27) 0.1144(36) 0.7975(57) 0.871 Uiso 1 calc R .
H12H H 0.3127(27) 0.1736(36) 0.7692(57) 0.871 Uiso 1 calc R .
H12I H 0.3415(27) 0.1699(36) 0.8631(57) 0.871 Uiso 1 calc R .
C127 C 0.7907(9) -0.0498(10) 0.6300(13) 0.098(5) Uani 1 d . .
C128 C 0.7318(10) -0.0509(8) 0.5530(12) 0.098(4) Uani 1 d . .
H12J H 0.7142(10) -0.0886(8) 0.4956(12) 0.117 Uiso 1 calc R .
C129 C 0.7014(8) 0.0153(8) 0.5744(10) 0.071(3) Uani 1 d . .
C130 C 0.8405(11) -0.1122(10) 0.6421(15) 0.148(8) Uani 1 d . .
H13A H 0.8800(11) -0.0970(10) 0.7050(15) 0.222 Uiso 1 calc R .
H13B H 0.8732(11) -0.1149(10) 0.6114(15) 0.222 Uiso 1 calc R .
H13C H 0.8000(11) -0.1644(10) 0.6176(15) 0.222 Uiso 1 calc R .
C131 C 0.6336(7) 0.0397(7) 0.5132(8) 0.070(3) Uani 1 d . .
C132 C 0.6157(9) 0.0169(10) 0.4253(9) 0.101(5) Uani 1 d . .
H13D H 0.6447(9) -0.0171(10) 0.4050(9) 0.121 Uiso 1 calc R .
C133 C 0.5605(10) 0.0416(9) 0.3722(11) 0.098(5) Uani 1 d . .
H13E H 0.5506(10) 0.0253(9) 0.3138(11) 0.118 Uiso 1 calc R .
C134 C 0.5164(8) 0.0891(8) 0.3958(7) 0.074(3) Uani 1 d . .
C135 C 0.5291(7) 0.1122(8) 0.4846(9) 0.082(4) Uani 1 d . .
H13F H 0.4977(7) 0.1442(8) 0.5033(9) 0.099 Uiso 1 calc R .
C136 C 0.5891(7) 0.0854(7) 0.5401(8) 0.069(3) Uani 1 d . .
H13G H 0.5992(7) 0.0993(7) 0.5984(8) 0.083 Uiso 1 calc R .
C137 C 0.4537(9) 0.1227(9) 0.3353(10) 0.096(4) Uani 1 d . .
H13H H 0.4456(9) 0.0953(9) 0.2751(10) 0.116 Uiso 1 calc R .
C138 C 0.4908(10) 0.2093(9) 0.3646(10) 0.124(6) Uani 1 d . .
H13I H 0.5478(10) 0.2186(9) 0.3704(10) 0.185 Uiso 1 calc R .
H13J H 0.4957(10) 0.2385(9) 0.4217(10) 0.185 Uiso 1 calc R .
H13K H 0.4533(10) 0.2279(9) 0.3210(10) 0.185 Uiso 1 calc R .
C139 C 0.3671(8) 0.1098(9) 0.3264(10) 0.093(4) Uani 1 d . .
H13L H 0.3420(8) 0.0529(9) 0.3073(10) 0.140 Uiso 1 calc R .
H13M H 0.3302(8) 0.1286(9) 0.2827(10) 0.140 Uiso 1 calc R .
H13N H 0.3722(8) 0.1395(9) 0.3834(10) 0.140 Uiso 1 calc R .
Zn2 Zn 0.76385(7) 0.28699(7) 0.21629(7) 0.0501(4) Uani 1 d . .
O3 O 0.7202(4) 0.3747(4) 0.2169(4) 0.053(2) Uani 1 d . .
O4 O 0.6411(6) 0.4674(5) 0.1517(5) 0.084(3) Uani 1 d . .
H4 H 0.6457(98) 0.5162(82) 0.1571(55) 0.125 Uiso 1 calc R .
N201 N 0.6942(5) 0.1702(5) 0.1673(5) 0.053(2) Uani 1 d . .
N202 N 0.8214(6) 0.2588(5) 0.1435(6) 0.064(2) Uani 1 d . .
N203 N 0.8600(5) 0.2798(5) 0.3234(6) 0.059(2) Uani 1 d . .
N204 N 0.7456(6) 0.1199(5) 0.1625(6) 0.057(2) Uani 1 d . .
N205 N 0.8603(5) 0.2001(6) 0.1547(6) 0.064(2) Uani 1 d . .
N206 N 0.8799(6) 0.2073(5) 0.3017(6) 0.067(3) Uani 1 d . .
B2 B 0.8445(9) 0.1534(9) 0.2054(10) 0.071(4) Uani 1 d . .
H20I H 0.8715(9) 0.1086(9) 0.2013(10) 0.085 Uiso 1 calc R .
C201 C 0.6991(7) 0.0448(7) 0.1247(7) 0.058(3) Uani 1 d . .
C202 C 0.6156(8) 0.0444(7) 0.1050(7) 0.063(3) Uani 1 d . .
H20A H 0.5683(8) -0.0009(7) 0.0792(7) 0.076 Uiso 1 calc R .
C203 C 0.6151(6) 0.1244(6) 0.1308(6) 0.045(2) Uani 1 d . .
C204 C 0.7335(8) -0.0258(7) 0.1073(8) 0.077(4) Uani 1 d . .
H20B H 0.7948(8) -0.0074(7) 0.1281(8) 0.115 Uiso 1 calc R .
H20C H 0.7028(8) -0.0588(7) 0.0439(8) 0.115 Uiso 1 calc R .
H20D H 0.7253(8) -0.0574(7) 0.1385(8) 0.115 Uiso 1 calc R .
C205 C 0.5439(6) 0.1575(6) 0.1294(6) 0.050(3) Uani 1 d . .
C206 C 0.4785(7) 0.1148(6) 0.1327(7) 0.056(3) Uani 1 d . .
H20E H 0.4792(7) 0.0638(6) 0.1343(7) 0.067 Uiso 1 calc R .
C207 C 0.4120(7) 0.1461(7) 0.1337(7) 0.066(3) Uani 1 d . .
H20F H 0.3677(7) 0.1160(7) 0.1356(7) 0.079 Uiso 1 calc R .
C208 C 0.4094(7) 0.2206(7) 0.1319(8) 0.065(3) Uani 1 d . .
C209 C 0.4747(7) 0.2637(7) 0.1305(8) 0.065(3) Uani 1 d . .
H20G H 0.4755(7) 0.3158(7) 0.1318(8) 0.078 Uiso 1 calc R .
C210 C 0.5410(7) 0.2303(6) 0.1270(7) 0.058(3) Uani 1 d . .
H21A H 0.5844(7) 0.2594(6) 0.1230(7) 0.069 Uiso 1 calc R .
C211 C 0.3368(8) 0.2529(8) 0.1356(11) 0.092(4) Uani 1 d . .
H21B H 0.3105(8) 0.2175(8) 0.1545(11) 0.110 Uiso 1 calc R .
C212 C 0.2713(15) 0.2428(17) 0.0549(14) 0.266(19) Uani 1 d . .
H21C H 0.2555(15) 0.1880(17) 0.0128(14) 0.398 Uiso 1 calc R .
H21D H 0.2900(15) 0.2798(17) 0.0341(14) 0.398 Uiso 1 calc R .
H21E H 0.2215(15) 0.2535(17) 0.0602(14) 0.398 Uiso 1 calc R .
C213 C 0.3672(11) 0.3313(10) 0.2055(13) 0.137(7) Uani 1 d . .
H21F H 0.4137(11) 0.3319(10) 0.2600(13) 0.206 Uiso 1 calc R .
H21G H 0.3200(11) 0.3440(10) 0.2149(13) 0.206 Uiso 1 calc R .
H21H H 0.3886(11) 0.3709(10) 0.1891(13) 0.206 Uiso 1 calc R .
C214 C 0.9042(7) 0.1894(7) 0.1100(7) 0.066(3) Uani 1 d . .
C215 C 0.8909(7) 0.2420(8) 0.0700(8) 0.074(3) Uani 1 d . .
H21I H 0.9142(7) 0.2487(8) 0.0346(8) 0.089 Uiso 1 calc R .
C216 C 0.8387(7) 0.2833(6) 0.0892(7) 0.056(3) Uani 1 d . .
C217 C 0.9566(9) 0.1325(9) 0.1128(9) 0.101(5) Uani 1 d . .
H21J H 0.9515(9) 0.1041(9) 0.1480(9) 0.152 Uiso 1 calc R .
H21K H 1.0168(9) 0.1616(9) 0.1395(9) 0.152 Uiso 1 calc R .
H21L H 0.9362(9) 0.0941(9) 0.0527(9) 0.152 Uiso 1 calc R .
C218 C 0.8049(7) 0.3446(7) 0.0615(8) 0.061(3) Uani 1 d . .
C219 C 0.7671(12) 0.3255(12) -0.0234(11) 0.068(6) Uani 0.630(13) d P 1
H21M H 0.7621(12) 0.2756(12) -0.0637(11) 0.082 Uiso 0.630(13) calc PR 1
C220 C 0.7364(16) 0.3809(17) -0.0492(15) 0.102(8) Uani 0.630(13) d P 1
H22A H 0.7091(16) 0.3673(17) -0.1109(15) 0.122 Uiso 0.630(13) calc PR 1
C221 C 0.7386(12) 0.4606(10) 0.0041(11) 0.097(5) Uani 1 d . .
C222 C 0.7881(13) 0.4753(13) 0.0986(14) 0.082(7) Uani 0.630(13) d P 1
H22B H 0.7989(13) 0.5258(13) 0.1420(14) 0.098 Uiso 0.630(13) calc PR 1
C223 C 0.8194(11) 0.4156(12) 0.1253(15) 0.071(6) Uani 0.630(13) d P 1
H22C H 0.8496(11) 0.4245(12) 0.1859(15) 0.085 Uiso 0.630(13) calc PR 1
C19A C 0.7119(22) 0.3391(17) 0.0203(19) 0.063(9) Uani 0.370(13) d P 2
H19A H 0.6733(22) 0.2933(17) 0.0102(19) 0.076 Uiso 0.370(13) calc PR 2
C20A C 0.6773(26) 0.4006(23) -0.0054(21) 0.085(13) Uani 0.370(13) d P 2
H20H H 0.6188(26) 0.4000(23) -0.0265(21) 0.102 Uiso 0.370(13) calc PR 2
C22A C 0.8251(25) 0.4682(21) 0.0420(21) 0.072(10) Uani 0.370(13) d P 2
H22D H 0.8650(25) 0.5118(21) 0.0502(21) 0.086 Uiso 0.370(13) calc PR 2
C23A C 0.8471(23) 0.4135(17) 0.0648(20) 0.062(10) Uani 0.370(13) d P 2
H23A H 0.9073(23) 0.4208(17) 0.0906(20) 0.075 Uiso 0.370(13) calc PR 2
C224 C 0.6969(16) 0.5208(11) -0.0272(12) 0.145(8) Uani 1 d D .
H224 H 0.6697(16) 0.4897(11) -0.0921(12) 0.174 Uiso 1 calc R 1
C225 C 0.6168(26) 0.5319(27) -0.0236(34) 0.178(10) Uani 0.50 d PD 1
H22E H 0.5801(26) 0.4801(27) -0.0396(34) 0.267 Uiso 0.50 calc PR 1
H22F H 0.5855(26) 0.5551(27) -0.0652(34) 0.267 Uiso 0.50 calc PR 1
H22G H 0.6327(26) 0.5675(27) 0.0362(34) 0.267 Uiso 0.50 calc PR 1
C226 C 0.7706(22) 0.5788(25) -0.0144(32) 0.178(10) Uani 0.50 d PD 1
H22H H 0.7506(22) 0.6213(25) -0.0320(32) 0.267 Uiso 0.50 calc PR 1
H22I H 0.7937(22) 0.5510(25) -0.0506(32) 0.267 Uiso 0.50 calc PR 1
H22J H 0.8156(22) 0.6019(25) 0.0478(32) 0.267 Uiso 0.50 calc PR 1
C25A C 0.6422(27) 0.4950(21) -0.1253(20) 0.178(10) Uani 0.50 d PD 2
H25A H 0.6450(27) 0.4420(21) -0.1555(20) 0.267 Uiso 0.50 calc PR 2
H25B H 0.6635(27) 0.5330(21) -0.1435(20) 0.267 Uiso 0.50 calc PR 2
H25C H 0.5826(27) 0.4931(21) -0.1407(20) 0.267 Uiso 0.50 calc PR 2
C26A C 0.7181(30) 0.5967(20) 0.0490(22) 0.178(10) Uani 0.50 d PD 2
H26A H 0.7563(30) 0.5928(20) 0.1044(22) 0.267 Uiso 0.50 calc PR 2
H26B H 0.6652(30) 0.6053(20) 0.0480(22) 0.267 Uiso 0.50 calc PR 2
H26C H 0.7468(30) 0.6415(20) 0.0442(22) 0.267 Uiso 0.50 calc PR 2
C227 C 0.9304(7) 0.1983(9) 0.3760(9) 0.073(3) Uani 1 d . .
C228 C 0.9428(8) 0.2633(9) 0.4455(9) 0.081(4) Uani 1 d . .
H22K H 0.9747(8) 0.2723(9) 0.5060(9) 0.098 Uiso 1 calc R .
C229 C 0.8995(7) 0.3147(7) 0.4112(8) 0.062(3) Uani 1 d . .
C230 C 0.9620(9) 0.1249(9) 0.3746(10) 0.107(5) Uani 1 d . .
H23B H 0.9417(9) 0.0891(9) 0.3135(10) 0.161 Uiso 1 calc R .
H23C H 0.9399(9) 0.0973(9) 0.4015(10) 0.161 Uiso 1 calc R .
H23D H 1.0249(9) 0.1408(9) 0.4078(10) 0.161 Uiso 1 calc R .
C231 C 0.8908(6) 0.3893(8) 0.4536(7) 0.062(3) Uani 1 d . .
C232 C 0.8788(8) 0.4046(10) 0.5290(8) 0.088(4) Uani 1 d . .
H23E H 0.8791(8) 0.3645(10) 0.5513(8) 0.106 Uiso 1 calc R .
C233 C 0.8673(9) 0.4734(12) 0.5682(10) 0.105(5) Uani 1 d . .
H23F H 0.8571(9) 0.4797(12) 0.6157(10) 0.126 Uiso 1 calc R .
C234 C 0.8696(7) 0.5359(9) 0.5420(9) 0.087(4) Uani 1 d . .
C235 C 0.8813(7) 0.5245(8) 0.4656(8) 0.078(4) Uani 1 d . .
H23G H 0.8819(7) 0.5648(8) 0.4437(8) 0.093 Uiso 1 calc R .
C236 C 0.8915(7) 0.4510(8) 0.4275(8) 0.076(4) Uani 1 d . .
H23I H 0.8999(7) 0.4429(8) 0.3786(8) 0.091 Uiso 1 calc R .
C237 C 0.8558(8) 0.6122(10) 0.5830(10) 0.110(6) Uani 1 d . .
H23J H 0.8232(8) 0.5915(10) 0.6076(10) 0.132 Uiso 1 calc R .
C238 C 0.9336(10) 0.6653(9) 0.6702(9) 0.113(5) Uani 1 d . .
H23K H 0.9707(10) 0.6332(9) 0.6930(9) 0.170 Uiso 1 calc R .
H23L H 0.9155(10) 0.6915(9) 0.7120(9) 0.170 Uiso 1 calc R .
H23M H 0.9653(10) 0.7056(9) 0.6623(9) 0.170 Uiso 1 calc R .
C239 C 0.8038(22) 0.6404(14) 0.5440(16) 0.344(30) Uani 1 d . .
H23N H 0.8069(22) 0.6910(14) 0.5853(16) 0.516 Uiso 1 calc R .
H23O H 0.7465(22) 0.6037(14) 0.5144(16) 0.516 Uiso 1 calc R .
H23P H 0.8151(22) 0.6498(14) 0.5000(16) 0.516 Uiso 1 calc R .
N5 N 0.7990(12) 0.7650(10) 0.7535(13) 0.112(5) Uani 0.75 d PDU .
C17 C 0.7371(14) 0.7185(13) 0.6887(14) 0.101(6) Uani 0.75 d PDU .
C18 C 0.6676(13) 0.6599(13) 0.6253(16) 0.142(9) Uani 0.75 d PDU .
H18A H 0.6532(13) 0.6620(13) 0.5684(16) 0.214 Uiso 0.75 calc PR .
H18B H 0.6196(13) 0.6657(13) 0.6360(16) 0.214 Uiso 0.75 calc PR .
H18C H 0.6785(13) 0.6087(13) 0.6248(16) 0.214 Uiso 0.75 calc PR .
N6 N 0.8009(14) 0.1817(11) 0.5146(12) 0.127(7) Uani 0.75 d PDU 1
C19 C 0.7554(17) 0.1709(18) 0.4361(16) 0.160(11) Uani 0.75 d PDU 1
C20 C 0.7174(11) 0.1499(16) 0.3527(9) 0.146(10) Uani 0.75 d PDU 1
H20M H 0.7437(11) 0.1887(16) 0.3389(9) 0.220 Uiso 0.75 calc PR 1
H20N H 0.6565(11) 0.1474(16) 0.3304(9) 0.220 Uiso 0.75 calc PR 1
H20O H 0.7226(11) 0.0973(16) 0.3249(9) 0.220 Uiso 0.75 calc PR 1
N7 N 1.0388(29) 0.0799(31) 0.7045(30) 0.135(20) Uani 0.25 d PDU .
C21 C 0.9695(38) 0.0774(36) 0.6423(43) 0.161(32) Uani 0.25 d PDU .
C22 C 0.9132(17) 0.1181(16) 0.6166(15) 0.161(30) Uani 0.25 d PDU .
H22O H 0.8654(17) 0.0849(16) 0.5572(15) 0.242 Uiso 0.25 calc PR .
H22P H 0.9414(17) 0.1661(16) 0.6162(15) 0.242 Uiso 0.25 calc PR .
H22Q H 0.8913(17) 0.1333(16) 0.6575(15) 0.242 Uiso 0.25 calc PR .
N8 N 0.3015(17) 0.2715(16) 0.6401(15) 0.128(13) Uani 0.50 d PRDU 1
C23 C 0.3660(17) 0.2801(16) 0.6313(15) 0.211(16) Uani 0.75 d PRDU .
H23Q H 0.4110(17) 0.3021(16) 0.6943(15) 0.253 Uiso 0.25 calc PR 1
H23R H 0.3619(17) 0.3275(16) 0.6169(15) 0.253 Uiso 0.25 calc PR 1
C24 C 0.4117(25) 0.2529(31) 0.5968(35) 0.178(23) Uani 0.50 d PDU 1
H24A H 0.4682(25) 0.2570(31) 0.6437(35) 0.267 Uiso 0.50 calc PR 1
H24B H 0.4188(25) 0.2843(31) 0.5650(35) 0.267 Uiso 0.50 calc PR 1
H24C H 0.3826(25) 0.1971(31) 0.5559(35) 0.267 Uiso 0.50 calc PR 1
C25 C 0.8077(66) -0.0660(45) 0.3403(29) 0.254(56) Uani 0.25 d PDU 2
H25F H 0.7624(66) -0.1170(45) 0.3105(29) 0.305 Uiso 0.25 calc PR 2
H25G H 0.8406(66) -0.0700(45) 0.3090(29) 0.305 Uiso 0.25 calc PR 2
Cl1 Cl 0.7575(20) 0.0136(26) 0.3318(20) 0.306(21) Uani 0.25 d PDU 2
Cl2 Cl 0.8781(17) -0.0523(19) 0.4512(19) 0.205(11) Uani 0.25 d PDU 2
C26 C 0.8251(34) 0.6530(27) 0.3025(36) 0.093(17) Uani 0.25 d PDU 1
H26D H 0.8427(34) 0.6896(27) 0.3632(36) 0.111 Uiso 0.25 calc PR 1
H26E H 0.7645(34) 0.6225(27) 0.2743(36) 0.111 Uiso 0.25 calc PR 1
Cl3 Cl 0.8889(22) 0.5855(18) 0.3084(27) 0.143(13) Uani 0.25 d PDU 1
Cl4 Cl 0.8320(12) 0.7116(11) 0.2425(18) 0.148(8) Uani 0.25 d PDU 1
Cl5 Cl 0.3770(11) 0.2480(11) 0.5335(16) 0.140(9) Uani 0.25 d PDU 2
Cl6 Cl 0.2586(23) 0.2484(25) 0.6075(25) 0.202(16) Uani 0.25 d PDU 2
C27 C 0.8662(40) 0.7056(31) 0.3180(46) 0.111(22) Uani 0.25 d PDU 3
H27A H 0.8413(40) 0.7081(31) 0.2594(46) 0.134 Uiso 0.25 calc PR 3
H27B H 0.9148(40) 0.7540(31) 0.3607(46) 0.134 Uiso 0.25 calc PR 3
Cl7 Cl 0.9047(18) 0.6189(19) 0.3133(18) 0.130(10) Uani 0.25 d PDU 3
Cl8 Cl 0.7853(44) 0.7035(39) 0.3509(49) 0.461(41) Uani 0.25 d PDU 3

loop_
_atom_type_symbol
_atom_type_description
_atom_type_scat_dispersion_real
_atom_type_scat_dispersion_imag
_atom_type_scat_source
C C 0.0033 0.0016 'International Tables Vol C Tables 4.2.6.8 and 6.1.1.4'
H H 0.0000 0.0000 'International Tables Vol C Tables 4.2.6.8 and 6.1.1.4'
B B 0.0013 0.0007 'International Tables Vol C Tables 4.2.6.8 and 6.1.1.4'
N N 0.0061 0.0033 'International Tables Vol C Tables 4.2.6.8 and 6.1.1.4'
O O 0.0106 0.0060 'International Tables Vol C Tables 4.2.6.8 and 6.1.1.4'
Cl Cl 0.1484 0.1585 'International Tables Vol C Tables 4.2.6.8 and 6.1.1.4'
Ni Ni 0.3393 1.1124 'International Tables Vol C Tables 4.2.6.8 and 6.1.1.4'
Zn Zn 0.2839 1.4301 'International Tables Vol C Tables 4.2.6.8 and 6.1.1.4'

loop_
_geom_angle_atom_site_label_1
_geom_angle_atom_site_label_2
_geom_angle_atom_site_label_3
_geom_angle
_geom_angle_site_symmetry_1
_geom_angle_site_symmetry_3
_geom_angle_publ_flag
N2 Ni N2 179.997(3) 2_666 . ?
N2 Ni N1 90.5(3) 2_666 . ?
N2 Ni N1 89.5(3) . . ?
N2 Ni N1 89.5(3) 2_666 2_666 ?
N2 Ni N1 90.5(3) . 2_666 ?
N1 Ni N1 179.996(2) . 2_666 ?
C1 N1 C8 105.7(6) . . ?
C1 N1 Ni 127.2(6) . . ?
C8 N1 Ni 127.0(5) . . ?
C9 N2 C16 106.8(6) . . ?
C9 N2 Ni 127.2(5) . . ?
C16 N2 Ni 125.9(5) . . ?
C9 N3 C8 118.9(7) . . ?
C16 N4 C1 120.2(7) . 2_666 ?
N4 C1 N1 127.1(7) 2_666 . ?
N4 C1 C2 122.0(7) 2_666 . ?
N1 C1 C2 110.9(7) . . ?
C3 C2 C7 123.0(8) . . ?
C3 C2 C1 131.4(8) . . ?
C7 C2 C1 105.5(7) . . ?
C2 C3 C4 117.8(8) . . ?
O1 C4 C3 121.3(8) . . ?
O1 C4 C5 119.9(8) . . ?
C3 C4 C5 118.5(8) . . ?
O2 C5 C6 122.6(8) . . ?
O2 C5 C4 114.4(8) . . ?
C6 C5 C4 122.9(8) . . ?
C5 C6 C7 117.1(8) . . ?
C6 C7 C2 120.3(7) . . ?
C6 C7 C8 132.8(8) . . ?
C2 C7 C8 107.0(7) . . ?
N3 C8 N1 127.9(7) . . ?
N3 C8 C7 121.3(7) . . ?
N1 C8 C7 110.8(7) . . ?
N3 C9 N2 129.4(8) . . ?
N3 C9 C10 120.8(7) . . ?
N2 C9 C10 109.8(7) . . ?
C15 C10 C11 122.6(8) . . ?
C15 C10 C9 105.7(7) . . ?
C11 C10 C9 131.7(8) . . ?
C12 C11 C10 118.8(8) . . ?
O3 C12 C11 127.3(9) . . ?
O3 C12 C13 114.6(8) . . ?
C11 C12 C13 118.1(8) . . ?
O4 C13 C14 118.8(9) . . ?
O4 C13 C12 116.3(8) . . ?
C14 C13 C12 124.8(8) . . ?
C13 C14 C15 114.4(8) . . ?
C10 C15 C14 121.3(8) . . ?
C10 C15 C16 107.9(7) . . ?
C14 C15 C16 130.8(8) . . ?
N4 C16 N2 129.0(8) . . ?
N4 C16 C15 121.3(8) . . ?
N2 C16 C15 109.7(7) . . ?
O1 Zn1 N101 125.4(4) . . ?
O1 Zn1 N103 135.2(4) . . ?
N101 Zn1 N103 94.9(4) . . ?
O1 Zn1 N102 107.0(4) . . ?
N101 Zn1 N102 92.2(4) . . ?
N103 Zn1 N102 88.0(4) . . ?
C4 O1 Zn1 121.0(6) . . ?
C103 N101 N104 108.8(10) . . ?
C103 N101 Zn1 135.4(7) . . ?
N104 N101 Zn1 113.7(8) . . ?
C116 N102 N106 109.8(11) . . ?
C116 N102 Zn1 141.7(9) . . ?
N106 N102 Zn1 108.5(9) . . ?
C129 N103 N105 107.4(11) . . ?
C129 N103 Zn1 138.1(7) . . ?
N105 N103 Zn1 114.4(9) . . ?
C101 N104 N101 107.6(10) . . ?
C101 N104 B1 132.7(11) . . ?
N101 N104 B1 119.5(11) . . ?
N103 N105 C127 109.1(12) . . ?
N103 N105 B1 118.4(12) . . ?
C127 N105 B1 132.2(11) . . ?
C114 N106 N102 110.9(15) . . ?
C114 N106 B1 126.5(14) . . ?
N102 N106 B1 122.4(10) . . ?
N106 B1 N104 113.2(15) . . ?
N106 B1 N105 111.2(11) . . ?
N104 B1 N105 106.3(13) . . ?
N104 C101 C102 108.9(11) . . ?
N104 C101 C104 121.7(13) . . ?
C102 C101 C104 129.2(15) . . ?
C101 C102 C103 106.1(13) . . ?
N101 C103 C102 108.7(11) . . ?
N101 C103 C105 122.5(11) . . ?
C102 C103 C105 128.7(13) . . ?
C106 C105 C110 117.6(11) . . ?
C106 C105 C103 123.1(13) . . ?
C110 C105 C103 119.3(12) . . ?
C105 C106 C107 121.0(13) . . ?
C108 C107 C106 122.7(14) . . ?
C107 C108 C109 114.9(12) . . ?
C107 C108 C111 121.1(12) . . ?
C109 C108 C111 123.8(12) . . ?
C110 C109 C108 122.7(12) . . ?
C109 C110 C105 120.8(12) . . ?
C108 C111 C112 113.7(12) . . ?
C108 C111 C113 111.1(12) . . ?
C112 C111 C113 109.8(13) . . ?
N106 C114 C115 107.6(15) . . ?
N106 C114 C117 125.9(19) . . ?
C115 C114 C117 126.5(15) . . ?
C114 C115 C116 106.9(14) . . ?
N102 C116 C118 125.0(11) . . ?
N102 C116 C115 104.7(16) . . ?
C118 C116 C115 130.2(15) . . ?
C119 C118 C123 123.4(19) . . ?
C119 C118 C116 118.0(17) . . ?
C123 C118 C116 118.6(14) . . ?
C118 C119 C120 114.2(19) . . ?
C121 C120 C119 123.9(23) . . ?
C122 C121 C120 120.2(26) . . ?
C122 C121 C124 120.7(26) . . ?
C120 C121 C124 118.9(28) . . ?
C121 C122 C123 121.7(19) . . ?
C118 C123 C122 116.5(15) . . ?
C126 C124 C125 137.1(42) . . ?
C126 C124 C121 114.5(40) . . ?
C125 C124 C121 108.3(26) . . ?
C128 C127 N105 108.9(12) . . ?
C128 C127 C130 126.1(17) . . ?
N105 C127 C130 124.9(16) . . ?
C127 C128 C129 105.9(14) . . ?
N103 C129 C128 108.4(12) . . ?
N103 C129 C131 124.0(11) . . ?
C128 C129 C131 127.5(14) . . ?
C136 C131 C132 118.7(12) . . ?
C136 C131 C129 121.3(11) . . ?
C132 C131 C129 120.0(12) . . ?
C133 C132 C131 121.0(15) . . ?
C132 C133 C134 123.1(15) . . ?
C133 C134 C135 118.7(11) . . ?
C133 C134 C137 124.0(13) . . ?
C135 C134 C137 117.2(12) . . ?
C136 C135 C134 116.8(12) . . ?
C131 C136 C135 121.5(12) . . ?
C139 C137 C138 108.7(13) . . ?
C139 C137 C134 115.3(11) . . ?
C138 C137 C134 110.8(12) . . ?
O3 Zn2 N202 116.5(3) . . ?
O3 Zn2 N203 125.0(3) . . ?
N202 Zn2 N203 94.0(4) . . ?
O3 Zn2 N201 126.6(3) . . ?
N202 Zn2 N201 92.9(3) . . ?
N203 Zn2 N201 93.4(3) . . ?
C12 O3 Zn2 132.0(6) . . ?
C203 N201 N204 107.1(8) . . ?
C203 N201 Zn2 142.4(6) . . ?
N204 N201 Zn2 110.1(6) . . ?
C216 N202 N205 107.4(8) . . ?
C216 N202 Zn2 139.6(7) . . ?
N205 N202 Zn2 112.8(6) . . ?
C229 N203 N206 107.1(9) . . ?
C229 N203 Zn2 139.4(8) . . ?
N206 N203 Zn2 111.7(7) . . ?
C201 N204 N201 109.9(8) . . ?
C201 N204 B2 128.6(9) . . ?
N201 N204 B2 121.2(9) . . ?
C214 N205 N202 109.4(9) . . ?
C214 N205 B2 130.3(10) . . ?
N202 N205 B2 120.0(8) . . ?
C227 N206 N203 109.4(10) . . ?
C227 N206 B2 130.8(10) . . ?
N203 N206 B2 119.8(9) . . ?
N206 B2 N205 111.3(11) . . ?
N206 B2 N204 107.9(9) . . ?
N205 B2 N204 107.9(9) . . ?
N204 C201 C202 107.9(9) . . ?
N204 C201 C204 124.5(10) . . ?
C202 C201 C204 127.6(11) . . ?
C201 C202 C203 106.0(10) . . ?
N201 C203 C202 109.0(9) . . ?
N201 C203 C205 122.3(9) . . ?
C202 C203 C205 128.3(10) . . ?
C210 C205 C206 118.4(9) . . ?
C210 C205 C203 121.8(9) . . ?
C206 C205 C203 119.8(9) . . ?
C207 C206 C205 120.5(10) . . ?
C206 C207 C208 121.1(10) . . ?
C209 C208 C207 118.6(10) . . ?
C209 C208 C211 122.4(11) . . ?
C207 C208 C211 119.0(11) . . ?
C208 C209 C210 119.8(10) . . ?
C205 C210 C209 121.5(10) . . ?
C212 C211 C213 116.2(16) . . ?
C212 C211 C208 114.0(14) . . ?
C213 C211 C208 112.5(12) . . ?
C215 C214 N205 106.2(9) . . ?
C215 C214 C217 131.4(11) . . ?
N205 C214 C217 122.4(12) . . ?
C214 C215 C216 109.0(11) . . ?
N202 C216 C215 107.9(10) . . ?
N202 C216 C218 121.9(9) . . ?
C215 C216 C218 130.1(10) . . ?
C219 C218 C223 127.2(16) . . ?
C219 C218 C216 114.7(13) . . ?
C223 C218 C216 118.0(12) . . ?
C23A C218 C216 129.9(17) . . ?
C23A C218 C19A 107.9(20) . . ?
C216 C218 C19A 122.1(14) . . ?
C218 C219 C220 115.1(18) . . ?
C219 C220 C221 129.3(19) . . ?
C22A C221 C20A 125.4(23) . . ?
C220 C221 C222 109.1(16) . . ?
C22A C221 C224 124.4(20) . . ?
C20A C221 C224 110.0(20) . . ?
C220 C221 C224 128.5(16) . . ?
C222 C221 C224 122.4(16) . . ?
C223 C222 C221 121.1(18) . . ?
C218 C223 C222 118.0(19) . . ?
C20A C19A C218 123.0(26) . . ?
C221 C20A C19A 113.2(29) . . ?
C23A C22A C221 114.9(29) . . ?
C22A C23A C218 135.3(33) . . ?
C25A C224 C26A 131.9(23) . . ?
C226 C224 C221 102.7(22) . . ?
C25A C224 C221 116.5(20) . . ?
C26A C224 C221 111.6(19) . . ?
C226 C224 C225 131.4(25) . . ?
C221 C224 C225 119.3(19) . . ?
N206 C227 C228 107.7(11) . . ?
N206 C227 C230 122.2(12) . . ?
C228 C227 C230 130.0(12) . . ?
C227 C228 C229 107.6(11) . . ?
N203 C229 C231 120.6(10) . . ?
N203 C229 C228 108.1(11) . . ?
C231 C229 C228 131.2(12) . . ?
C236 C231 C229 124.3(10) . . ?
C236 C231 C232 115.0(12) . . ?
C229 C231 C232 120.7(12) . . ?
C233 C232 C231 121.9(14) . . ?
C232 C233 C234 122.5(14) . . ?
C233 C234 C235 118.5(12) . . ?
C233 C234 C237 123.8(15) . . ?
C235 C234 C237 117.6(16) . . ?
C236 C235 C234 115.7(13) . . ?
C231 C236 C235 126.4(12) . . ?
C239 C237 C234 124.6(16) . . ?
C239 C237 C238 119.6(19) . . ?
C234 C237 C238 112.0(12) . . ?
N5 C17 C18 169.7(26) . . ?
N6 C19 C20 168.3(32) . . ?
N7 C21 C22 144.4(52) . . ?
N8 C23 C24 151.6(27) . . ?
Cl6 C23 Cl5 113.2(17) . . ?
Cl2 C25 Cl1 113.5(27) . . ?
Cl3 C26 Cl4 114.6(23) . . ?
Cl7 C27 Cl8 111.2(24) . . ?

loop_
_geom_bond_atom_site_label_1
_geom_bond_atom_site_label_2
_geom_bond_distance
_geom_bond_site_symmetry_2
_geom_bond_publ_flag
Ni N2 1.884(6) 2_666 ?
Ni N2 1.884(6) . ?
Ni N1 1.894(6) . ?
Ni N1 1.894(6) 2_666 ?
N1 C1 1.380(11) . ?
N1 C8 1.394(10) . ?
N2 C9 1.378(10) . ?
N2 C16 1.395(10) . ?
N3 C9 1.305(10) . ?
N3 C8 1.331(10) . ?
N4 C16 1.306(10) . ?
N4 C1 1.332(11) 2_666 ?
C1 N4 1.332(11) 2_666 ?
C1 C2 1.456(11) . ?
C2 C3 1.387(12) . ?
C2 C7 1.403(12) . ?
C3 C4 1.398(12) . ?
C4 O1 1.321(10) . ?
C4 C5 1.435(13) . ?
C5 O2 1.349(10) . ?
C5 C6 1.390(12) . ?
C6 C7 1.394(11) . ?
C7 C8 1.430(11) . ?
C9 C10 1.487(11) . ?
C10 C15 1.378(11) . ?
C10 C11 1.379(11) . ?
C11 C12 1.372(12) . ?
C12 O3 1.337(10) . ?
C12 C13 1.413(13) . ?
C13 O4 1.384(11) . ?
C13 C14 1.387(13) . ?
C14 C15 1.412(12) . ?
C15 C16 1.452(12) . ?
Zn1 O1 1.900(6) . ?
Zn1 N101 2.026(10) . ?
Zn1 N103 2.031(12) . ?
Zn1 N102 2.188(11) . ?
N101 C103 1.314(15) . ?
N101 N104 1.346(12) . ?
N102 C116 1.34(2) . ?
N102 N106 1.369(15) . ?
N103 C129 1.34(2) . ?
N103 N105 1.346(12) . ?
N104 C101 1.34(2) . ?
N104 B1 1.55(2) . ?
N105 C127 1.35(2) . ?
N105 B1 1.57(2) . ?
N106 C114 1.30(2) . ?
N106 B1 1.48(2) . ?
C101 C102 1.35(2) . ?
C101 C104 1.57(2) . ?
C102 C103 1.37(2) . ?
C103 C105 1.50(2) . ?
C105 C106 1.34(2) . ?
C105 C110 1.42(2) . ?
C106 C107 1.41(2) . ?
C107 C108 1.38(2) . ?
C108 C109 1.41(2) . ?
C108 C111 1.48(2) . ?
C109 C110 1.356(15) . ?
C111 C112 1.51(2) . ?
C111 C113 1.55(2) . ?
C114 C115 1.39(2) . ?
C114 C117 1.53(2) . ?
C115 C116 1.46(2) . ?
C116 C118 1.45(2) . ?
C118 C119 1.35(2) . ?
C118 C123 1.34(2) . ?
C119 C120 1.46(3) . ?
C120 C121 1.28(3) . ?
C121 C122 1.28(2) . ?
C121 C124 1.61(3) . ?
C122 C123 1.46(2) . ?
C124 C126 1.12(5) . ?
C124 C125 1.47(4) . ?
C127 C128 1.34(2) . ?
C127 C130 1.54(2) . ?
C128 C129 1.40(2) . ?
C129 C131 1.48(2) . ?
C131 C136 1.35(2) . ?
C131 C132 1.41(2) . ?
C132 C133 1.29(2) . ?
C133 C134 1.34(2) . ?
C134 C135 1.46(2) . ?
C134 C137 1.54(2) . ?
C135 C136 1.382(14) . ?
C137 C139 1.49(2) . ?
C137 C138 1.49(2) . ?
Zn2 O3 1.867(6) . ?
Zn2 N202 2.017(8) . ?
Zn2 N203 2.029(9) . ?
Zn2 N201 2.066(9) . ?
N201 C203 1.328(12) . ?
N201 N204 1.387(10) . ?
N202 C216 1.357(13) . ?
N202 N205 1.367(11) . ?
N203 C229 1.337(13) . ?
N203 N206 1.400(11) . ?
N204 C201 1.323(13) . ?
N204 B2 1.56(2) . ?
N205 C214 1.365(13) . ?
N205 B2 1.55(2) . ?
N206 C227 1.345(14) . ?
N206 B2 1.52(2) . ?
C201 C202 1.389(15) . ?
C201 C204 1.503(13) . ?
C202 C203 1.402(14) . ?
C203 C205 1.473(13) . ?
C205 C210 1.360(13) . ?
C205 C206 1.391(14) . ?
C206 C207 1.389(14) . ?
C207 C208 1.389(15) . ?
C208 C209 1.372(15) . ?
C208 C211 1.515(14) . ?
C209 C210 1.419(14) . ?
C211 C212 1.37(2) . ?
C211 C213 1.45(2) . ?
C214 C215 1.37(2) . ?
C214 C217 1.48(2) . ?
C215 C216 1.366(14) . ?
C216 C218 1.46(2) . ?
C218 C219 1.31(2) . ?
C218 C223 1.36(2) . ?
C218 C23A 1.38(3) . ?
C218 C19A 1.48(3) . ?
C219 C220 1.33(3) . ?
C220 C221 1.47(3) . ?
C221 C22A 1.37(4) . ?
C221 C20A 1.40(4) . ?
C221 C222 1.48(3) . ?
C221 C224 1.52(2) . ?
C222 C223 1.41(3) . ?
C19A C20A 1.45(4) . ?
C22A C23A 1.24(4) . ?
C224 C226 1.50(3) . ?
C224 C25A 1.51(3) . ?
C224 C26A 1.50(3) . ?
C224 C225 1.51(3) . ?
C227 C228 1.37(2) . ?
C227 C230 1.52(2) . ?
C228 C229 1.41(2) . ?
C229 C231 1.42(2) . ?
C231 C236 1.37(2) . ?
C231 C232 1.449(15) . ?
C232 C233 1.34(2) . ?
C233 C234 1.38(2) . ?
C234 C235 1.47(2) . ?
C234 C237 1.48(2) . ?
C235 C236 1.39(2) . ?
C237 C239 1.18(2) . ?
C237 C238 1.50(2) . ?
N5 C17 1.18(2) . ?
C17 C18 1.32(2) . ?
N6 C19 1.24(2) . ?
C19 C20 1.28(2) . ?
N7 C21 1.25(3) . ?
C21 C22 1.33(3) . ?
N8 C23 1.25 . ?
C23 C24 1.30(2) . ?
C23 Cl6 1.78(2) . ?
C23 Cl5 1.82(2) . ?
C25 Cl2 1.78(3) . ?
C25 Cl1 1.81(3) . ?
C26 Cl3 1.77(3) . ?
C26 Cl4 1.80(3) . ?
C27 Cl7 1.80(3) . ?
C27 Cl8 1.82(3) . ?
